data_7251029
loop_
_publ_author_name
'Capozzi, Maria Annunziata M.'
'Alvarez-Larena, Angel'
'Piniella Febrer, Joan F.'
'Cardellicchio, Cosimo'

_publ_section_title
;
 Comparison between the crystal structures of racemic and enantiopure aryl
 benzyl sulfoxides.
;
_journal_issue 45
_journal_name_full 'RSC advances'
_journal_page_first 37824
_journal_page_last 37832
_journal_paper_doi 10.1039/d5ra06476g
_journal_volume 15
_journal_year 2025
_chemical_formula_moiety 'C14 H13 Br O2 S'
_chemical_formula_sum 'C14 H13 Br O2 S'
_chemical_formula_weight 325.21
_chemical_name_systematic
;
4-bromophenyl 2-methoxybenzyl sulfoxide
;
_space_group_crystal_system triclinic
_space_group_IT_number 2
_space_group_name_Hall '-P 1'
_space_group_name_H-M_alt 'P -1'
_atom_sites_solution_hydrogens geom
_atom_sites_solution_primary direct
_atom_sites_solution_secondary direct
_audit_creation_method SHELXL-2016/6
_audit_update_record
;
2025-07-23 deposited with the CCDC.	2025-10-01 downloaded from the CCDC.
;
_cell_angle_alpha 96.1680(10)
_cell_angle_beta 96.3410(10)
_cell_angle_gamma 95.4610(10)
_cell_formula_units_Z 2
_cell_length_a 7.3042(5)
_cell_length_b 7.6512(5)
_cell_length_c 12.3586(8)
_cell_measurement_reflns_used 3359
_cell_measurement_temperature 296(2)
_cell_measurement_theta_max 28.08
_cell_measurement_theta_min 2.67
_cell_volume 678.46(8)
_computing_cell_refinement 'SAINT 5.0 (Bruker)'
_computing_data_collection 'SMART 5.6 (Bruker)'
_computing_data_reduction 'SAINT 5.0 (Bruker)'
_computing_structure_refinement 'SHELXL-2016/6 (Sheldrick, 2016)'
_computing_structure_solution 'SHELXTL-NT 6.1 (Bruker)'
_diffrn_ambient_temperature 296(2)
_diffrn_detector_area_resol_mean 8.13
_diffrn_measured_fraction_theta_full 0.994
_diffrn_measured_fraction_theta_max 0.890
_diffrn_measurement_device_type 'Bruker SMART-APEX diffractometer'
_diffrn_measurement_method '\f and \w scans'
_diffrn_radiation_type MoK\a
_diffrn_radiation_wavelength 0.71073
_diffrn_reflns_av_R_equivalents 0.0169
_diffrn_reflns_av_unetI/netI 0.0271
_diffrn_reflns_Laue_measured_fraction_full 0.994
_diffrn_reflns_Laue_measured_fraction_max 0.890
_diffrn_reflns_limit_h_max 9
_diffrn_reflns_limit_h_min -9
_diffrn_reflns_limit_k_max 10
_diffrn_reflns_limit_k_min -10
_diffrn_reflns_limit_l_max 15
_diffrn_reflns_limit_l_min -15
_diffrn_reflns_number 5399
_diffrn_reflns_point_group_measured_fraction_full 0.994
_diffrn_reflns_point_group_measured_fraction_max 0.890
_diffrn_reflns_theta_full 25.000
_diffrn_reflns_theta_max 28.660
_diffrn_reflns_theta_min 2.693
_diffrn_source 'sealed X-ray tube'
_exptl_absorpt_coefficient_mu 3.174
_exptl_absorpt_correction_T_max 1
_exptl_absorpt_correction_T_min 0.66
_exptl_absorpt_correction_type multi-scan
_exptl_absorpt_process_details 'SADABS, 2.05'
_exptl_crystal_colour colourless
_exptl_crystal_density_diffrn 1.592
_exptl_crystal_description prism
_exptl_crystal_F_000 328
_exptl_crystal_size_max 0.550
_exptl_crystal_size_mid 0.320
_exptl_crystal_size_min 0.200
_refine_diff_density_max 0.728
_refine_diff_density_min -0.368
_refine_diff_density_rms 0.064
_refine_ls_extinction_method none
_refine_ls_goodness_of_fit_ref 1.069
_refine_ls_hydrogen_treatment constr
_refine_ls_matrix_type full
_refine_ls_number_parameters 164
_refine_ls_number_reflns 3118
_refine_ls_number_restraints 0
_refine_ls_restrained_S_all 1.069
_refine_ls_R_factor_all 0.0401
_refine_ls_R_factor_gt 0.0332
_refine_ls_shift/su_max 0.000
_refine_ls_shift/su_mean 0.000
_refine_ls_structure_factor_coef Fsqd
_refine_ls_weighting_details 'w=1/[\s^2^(Fo^2^)+(0.0540P)^2^+0.0894P] where P=(Fo^2^+2Fc^2^)/3'
_refine_ls_weighting_scheme calc
_refine_ls_wR_factor_gt 0.0886
_refine_ls_wR_factor_ref 0.0920
_reflns_Friedel_coverage 0.000
_reflns_number_gt 2620
_reflns_number_total 3118
_reflns_threshold_expression 'I > 2\s(I)'
_cod_data_source_file d5ra06476g2.cif
_cod_data_source_block as7
_cod_database_code 7251029
_shelx_shelxl_version_number 2016/6
_shelx_space_group_comment
;
The symmetry employed for this shelxl refinement is uniquely defined
by the following loop, which should always be used as a source of
symmetry information in preference to the above space-group names.
They are only intended as comments.
;
_shelx_estimated_absorpt_t_min 0.274
_shelx_estimated_absorpt_t_max 0.569

loop_
_space_group_symop_operation_xyz
'x, y, z'
'-x, -y, -z'

loop_
_atom_site_label
_atom_site_type_symbol
_atom_site_fract_x
_atom_site_fract_y
_atom_site_fract_z
_atom_site_U_iso_or_equiv
_atom_site_adp_type
_atom_site_occupancy
_atom_site_site_symmetry_order
_atom_site_calc_flag
_atom_site_refinement_flags_posn
_atom_site_refinement_flags_adp
_atom_site_refinement_flags_occupancy
_atom_site_disorder_assembly
_atom_site_disorder_group
C1 C 0.8914(3) 0.8220(3) 0.22408(18) 0.0462(5) Uani 1 1 d . . . . .
H1A H 0.774397 0.863171 0.198725 0.055 Uiso 1 1 calc R U . . .
H1B H 0.950729 0.903871 0.286175 0.055 Uiso 1 1 calc R U . . .
O2 O 1.0317(2) 0.5550(3) 0.31392(15) 0.0606(4) Uani 1 1 d . . . . .
S2 S 0.84894(7) 0.60092(7) 0.26664(4) 0.04164(14) Uani 1 1 d . . . . .
C11 C 1.0127(3) 0.8173(3) 0.13410(17) 0.0409(4) Uani 1 1 d . . . . .
C16 C 1.1998(3) 0.8795(3) 0.1547(2) 0.0497(5) Uani 1 1 d . . . . .
H16 H 1.250319 0.925039 0.225660 0.060 Uiso 1 1 calc R U . . .
C15 C 1.3117(3) 0.8748(3) 0.0719(2) 0.0586(6) Uani 1 1 d . . . . .
H15 H 1.436701 0.916742 0.086914 0.070 Uiso 1 1 calc R U . . .
C14 C 1.2378(4) 0.8081(3) -0.0326(2) 0.0574(6) Uani 1 1 d . . . . .
H14 H 1.313302 0.805856 -0.088463 0.069 Uiso 1 1 calc R U . . .
C13 C 1.0518(3) 0.7438(3) -0.05656(19) 0.0492(5) Uani 1 1 d . . . . .
H13 H 1.002924 0.698124 -0.127772 0.059 Uiso 1 1 calc R U . . .
C12 C 0.9398(3) 0.7486(3) 0.02716(17) 0.0414(4) Uani 1 1 d . . . . .
O12 O 0.7553(2) 0.6881(2) 0.01337(13) 0.0523(4) Uani 1 1 d . . . . .
C17 C 0.6777(4) 0.6071(4) -0.0929(2) 0.0630(6) Uani 1 1 d . . . . .
H17A H 0.686264 0.692023 -0.144410 0.094 Uiso 1 1 calc R U . . .
H17B H 0.549980 0.565100 -0.091509 0.094 Uiso 1 1 calc R U . . .
H17C H 0.744504 0.509528 -0.114406 0.094 Uiso 1 1 calc R U . . .
C21 C 0.7230(3) 0.6671(3) 0.37789(17) 0.0394(4) Uani 1 1 d . . . . .
C22 C 0.8092(3) 0.6906(3) 0.48444(19) 0.0505(5) Uani 1 1 d . . . . .
H22 H 0.934043 0.675749 0.498891 0.061 Uiso 1 1 calc R U . . .
C23 C 0.7077(3) 0.7364(4) 0.56979(19) 0.0540(6) Uani 1 1 d . . . . .
H23 H 0.763592 0.752585 0.642025 0.065 Uiso 1 1 calc R U . . .
Br24 Br 0.38056(4) 0.81848(3) 0.66116(2) 0.06281(12) Uani 1 1 d . . . . .
C24 C 0.5225(3) 0.7576(3) 0.54574(17) 0.0429(4) Uani 1 1 d . . . . .
C25 C 0.4349(3) 0.7302(3) 0.4393(2) 0.0499(5) Uani 1 1 d . . . . .
H25 H 0.309592 0.743069 0.424729 0.060 Uiso 1 1 calc R U . . .
C26 C 0.5365(3) 0.6837(3) 0.35552(18) 0.0478(5) Uani 1 1 d . . . . .
H26 H 0.479361 0.663301 0.283569 0.057 Uiso 1 1 calc R U . . .

loop_
_atom_site_aniso_label
_atom_site_aniso_U_11
_atom_site_aniso_U_22
_atom_site_aniso_U_33
_atom_site_aniso_U_23
_atom_site_aniso_U_13
_atom_site_aniso_U_12
C1 0.0515(12) 0.0429(11) 0.0458(12) 0.0014(9) 0.0147(9) 0.0079(9)
O2 0.0530(9) 0.0756(12) 0.0611(10) 0.0182(9) 0.0149(8) 0.0274(8)
S2 0.0439(3) 0.0432(3) 0.0392(3) 0.0026(2) 0.0103(2) 0.0085(2)
C11 0.0454(11) 0.0358(9) 0.0441(11) 0.0059(8) 0.0114(9) 0.0090(8)
C16 0.0495(12) 0.0465(11) 0.0530(13) 0.0073(10) 0.0056(10) 0.0038(9)
C15 0.0437(12) 0.0595(14) 0.0759(18) 0.0178(13) 0.0163(12) 0.0016(10)
C14 0.0576(14) 0.0607(14) 0.0639(16) 0.0200(12) 0.0309(12) 0.0156(11)
C13 0.0606(14) 0.0486(12) 0.0429(11) 0.0088(9) 0.0163(10) 0.0144(10)
C12 0.0427(10) 0.0397(10) 0.0447(11) 0.0081(8) 0.0103(8) 0.0108(8)
O12 0.0448(8) 0.0634(10) 0.0477(9) 0.0034(7) 0.0061(7) 0.0029(7)
C17 0.0591(15) 0.0703(16) 0.0555(15) 0.0015(12) -0.0044(12) 0.0062(12)
C21 0.0403(10) 0.0395(10) 0.0392(10) 0.0044(8) 0.0084(8) 0.0042(8)
C22 0.0404(11) 0.0693(15) 0.0420(12) 0.0047(10) 0.0023(9) 0.0113(10)
C23 0.0548(13) 0.0688(15) 0.0380(11) 0.0016(10) 0.0047(10) 0.0103(11)
Br24 0.0748(2) 0.05791(17) 0.06008(19) -0.00097(12) 0.03412(14) 0.00833(12)
C24 0.0498(11) 0.0385(10) 0.0421(11) 0.0035(8) 0.0158(9) 0.0030(8)
C25 0.0379(11) 0.0591(13) 0.0536(13) 0.0051(10) 0.0088(9) 0.0073(9)
C26 0.0414(11) 0.0611(13) 0.0392(11) 0.0012(10) 0.0017(9) 0.0064(9)

loop_
_atom_type_symbol
_atom_type_description
_atom_type_scat_dispersion_real
_atom_type_scat_dispersion_imag
_atom_type_scat_source
C C 0.0033 0.0016 'International Tables Vol C Tables 4.2.6.8 and 6.1.1.4'
H H 0.0000 0.0000 'International Tables Vol C Tables 4.2.6.8 and 6.1.1.4'
O O 0.0106 0.0060 'International Tables Vol C Tables 4.2.6.8 and 6.1.1.4'
S S 0.1246 0.1234 'International Tables Vol C Tables 4.2.6.8 and 6.1.1.4'
Br Br -0.2901 2.4595 'International Tables Vol C Tables 4.2.6.8 and 6.1.1.4'

loop_
_geom_angle_atom_site_label_1
_geom_angle_atom_site_label_2
_geom_angle_atom_site_label_3
_geom_angle
_geom_angle_site_symmetry_1
_geom_angle_site_symmetry_3
_geom_angle_publ_flag
C11 C1 S2 110.18(14) . . ?
C11 C1 H1A 109.6 . . ?
S2 C1 H1A 109.6 . . ?
C11 C1 H1B 109.6 . . ?
S2 C1 H1B 109.6 . . ?
H1A C1 H1B 108.1 . . ?
O2 S2 C21 107.96(10) . . ?
O2 S2 C1 106.22(11) . . ?
C21 S2 C1 95.94(9) . . ?
C16 C11 C12 118.5(2) . . ?
C16 C11 C1 121.1(2) . . ?
C12 C11 C1 120.39(19) . . ?
C15 C16 C11 121.2(2) . . ?
C15 C16 H16 119.4 . . ?
C11 C16 H16 119.4 . . ?
C14 C15 C16 119.6(2) . . ?
C14 C15 H15 120.2 . . ?
C16 C15 H15 120.2 . . ?
C15 C14 C13 121.1(2) . . ?
C15 C14 H14 119.5 . . ?
C13 C14 H14 119.5 . . ?
C12 C13 C14 119.1(2) . . ?
C12 C13 H13 120.4 . . ?
C14 C13 H13 120.4 . . ?
O12 C12 C13 124.2(2) . . ?
O12 C12 C11 115.16(18) . . ?
C13 C12 C11 120.6(2) . . ?
C12 O12 C17 117.12(19) . . ?
O12 C17 H17A 109.5 . . ?
O12 C17 H17B 109.5 . . ?
H17A C17 H17B 109.5 . . ?
O12 C17 H17C 109.5 . . ?
H17A C17 H17C 109.5 . . ?
H17B C17 H17C 109.5 . . ?
C26 C21 C22 120.9(2) . . ?
C26 C21 S2 118.73(16) . . ?
C22 C21 S2 120.27(16) . . ?
C21 C22 C23 119.4(2) . . ?
C21 C22 H22 120.3 . . ?
C23 C22 H22 120.3 . . ?
C24 C23 C22 119.0(2) . . ?
C24 C23 H23 120.5 . . ?
C22 C23 H23 120.5 . . ?
C23 C24 C25 121.7(2) . . ?
C23 C24 Br24 119.70(16) . . ?
C25 C24 Br24 118.56(16) . . ?
C26 C25 C24 118.8(2) . . ?
C26 C25 H25 120.6 . . ?
C24 C25 H25 120.6 . . ?
C25 C26 C21 120.2(2) . . ?
C25 C26 H26 119.9 . . ?
C21 C26 H26 119.9 . . ?

loop_
_geom_bond_atom_site_label_1
_geom_bond_atom_site_label_2
_geom_bond_distance
_geom_bond_site_symmetry_2
_geom_bond_publ_flag
C1 C11 1.496(3) . ?
C1 S2 1.833(2) . ?
C1 H1A 0.9700 . ?
C1 H1B 0.9700 . ?
O2 S2 1.4862(17) . ?
S2 C21 1.792(2) . ?
C11 C16 1.390(3) . ?
C11 C12 1.396(3) . ?
C16 C15 1.379(4) . ?
C16 H16 0.9300 . ?
C15 C14 1.368(4) . ?
C15 H15 0.9300 . ?
C14 C13 1.389(3) . ?
C14 H14 0.9300 . ?
C13 C12 1.387(3) . ?
C13 H13 0.9300 . ?
C12 O12 1.369(3) . ?
O12 C17 1.423(3) . ?
C17 H17A 0.9600 . ?
C17 H17B 0.9600 . ?
C17 H17C 0.9600 . ?
C21 C26 1.380(3) . ?
C21 C22 1.381(3) . ?
C22 C23 1.388(3) . ?
C22 H22 0.9300 . ?
C23 C24 1.382(3) . ?
C23 H23 0.9300 . ?
Br24 C24 1.898(2) . ?
C24 C25 1.382(3) . ?
C25 C26 1.375(3) . ?
C25 H25 0.9300 . ?
C26 H26 0.9300 . ?
